data_8106944
loop_
_publ_author_name
'Radi, Smaail'
'El-Massaoudi, Mohamed'
'Mabkhot, Yahia N.'
'Barakat, Assem'
'Ghabbour, Hazem A.'

_publ_section_title
;
 Crystal structure of
 1,1&#x2032;-(butane-1,4-diyl)bis(5-methyl-1H-pyrazole-3-carbaldehyde),
 C14H18N4O2
;
_journal_issue 2
_journal_name_full 'Zeitschrift f\"ur Kristallographie - New Crystal Structures'
_journal_page_first 577
_journal_page_last 578
_journal_paper_doi 10.1515/ncrs-2015-0196
_journal_volume 231
_journal_year 2016
_chemical_formula_sum 'C14 H18 N4 O2'
_chemical_formula_weight 274.32
_space_group_crystal_system monoclinic
_space_group_IT_number 14
_space_group_name_Hall '-P 2ybc'
_space_group_name_H-M_alt 'P 1 21/c 1'
_atom_sites_solution_hydrogens mixed
_cell_angle_alpha 90
_cell_angle_beta 96.319(5)
_cell_angle_gamma 90
_cell_formula_units_Z 2
_cell_length_a 4.4260(9)
_cell_length_b 14.502(4)
_cell_length_c 11.455(3)
_cell_measurement_reflns_used 1766
_cell_measurement_temperature 296(2)
_cell_measurement_theta_max 23.29
_cell_measurement_theta_min 2.28
_cell_volume 730.8(3)
_computing_cell_refinement 'Bruker SAINT'
_computing_data_collection 'Bruker APEX2'
_computing_data_reduction 'Bruker SAINT'
_computing_molecular_graphics 'Bruker SHELXTL'
_computing_publication_material 'Bruker SHELXTL'
_computing_structure_refinement 'SHELXL-2014 (Sheldrick 2014)'
_computing_structure_solution 'SHELXS-97 (Sheldrick 2008)'
_diffrn_ambient_temperature 296(2)
_diffrn_measured_fraction_theta_full 1.000
_diffrn_measured_fraction_theta_max 1.000
_diffrn_measurement_device_type 'Bruker APEX-II D8 venture'
_diffrn_measurement_method '\f and \w scans'
_diffrn_radiation_monochromator graphite
_diffrn_radiation_source 'fine-focus  micro tube'
_diffrn_radiation_type MoK\a
_diffrn_radiation_wavelength 0.71073
_diffrn_reflns_av_unetI/netI 0.0455
_diffrn_reflns_Laue_measured_fraction_full 1.000
_diffrn_reflns_Laue_measured_fraction_max 1.000
_diffrn_reflns_limit_h_max 5
_diffrn_reflns_limit_h_min -5
_diffrn_reflns_limit_k_max 17
_diffrn_reflns_limit_k_min -17
_diffrn_reflns_limit_l_max 13
_diffrn_reflns_limit_l_min 0
_diffrn_reflns_number 1283
_diffrn_reflns_point_group_measured_fraction_full 1.000
_diffrn_reflns_point_group_measured_fraction_max 1.000
_diffrn_reflns_theta_full 24.999
_diffrn_reflns_theta_max 24.999
_diffrn_reflns_theta_min 2.274
_exptl_absorpt_coefficient_mu 0.086
_exptl_absorpt_correction_T_max 0.9864
_exptl_absorpt_correction_T_min 0.9387
_exptl_absorpt_correction_type multi-scan
_exptl_absorpt_process_details SADABS_Bruker_2014
_exptl_crystal_colour brown
_exptl_crystal_density_diffrn 1.247
_exptl_crystal_description needle
_exptl_crystal_F_000 292
_exptl_crystal_size_max 0.74
_exptl_crystal_size_mid 0.18
_exptl_crystal_size_min 0.16
_refine_diff_density_max 0.218
_refine_diff_density_min -0.249
_refine_diff_density_rms 0.067
_refine_ls_extinction_coef .
_refine_ls_extinction_method none
_refine_ls_goodness_of_fit_ref 1.145
_refine_ls_hydrogen_treatment mixed
_refine_ls_matrix_type full
_refine_ls_number_parameters 115
_refine_ls_number_reflns 1283
_refine_ls_number_restraints 0
_refine_ls_restrained_S_all 1.145
_refine_ls_R_factor_all 0.0964
_refine_ls_R_factor_gt 0.0712
_refine_ls_shift/su_max 0.000
_refine_ls_shift/su_mean 0.000
_refine_ls_structure_factor_coef Fsqd
_refine_ls_weighting_details 'w=1/[\s^2^(Fo^2^)+(0.0882P)^2^+0.3474P] where P=(Fo^2^+2Fc^2^)/3'
_refine_ls_weighting_scheme calc
_refine_ls_wR_factor_gt 0.1807
_refine_ls_wR_factor_ref 0.1946
_reflns_Friedel_coverage 0.000
_reflns_Friedel_fraction_full .
_reflns_Friedel_fraction_max .
_reflns_number_gt 950
_reflns_number_total 1283
_reflns_threshold_expression 'I > 2\s(I)'
_cod_data_source_file suppl_ncrs-2015-0196_suppl.cif
_cod_data_source_block t
_cod_original_sg_symbol_H-M 'P 21/c'
_cod_database_code 8106944
_shelx_space_group_comment
;
The symmetry employed for this shelxl refinement is uniquely defined
by the following loop, which should always be used as a source of
symmetry information in preference to the above space-group names.
They are only intended as comments.
;

loop_
_space_group_symop_operation_xyz
'x, y, z'
'-x, y+1/2, -z+1/2'
'-x, -y, -z'
'x, -y-1/2, z-1/2'

loop_
_atom_site_label
_atom_site_type_symbol
_atom_site_fract_x
_atom_site_fract_y
_atom_site_fract_z
_atom_site_U_iso_or_equiv
_atom_site_adp_type
_atom_site_occupancy
_atom_site_site_symmetry_order
_atom_site_calc_flag
_atom_site_refinement_flags_posn
_atom_site_refinement_flags_adp
_atom_site_refinement_flags_occupancy
_atom_site_disorder_assembly
_atom_site_disorder_group
O1 O 1.0766(8) 0.0871(2) 0.2498(3) 0.0916(11) Uani 1 1 d . . . . .
N1 N 0.6708(6) 0.25844(17) 0.3829(2) 0.0436(7) Uani 1 1 d . . . . .
N2 N 0.5250(5) 0.33126(17) 0.3321(2) 0.0375(7) Uani 1 1 d . . . . .
C1 C 0.9631(10) 0.1326(3) 0.3202(4) 0.0659(11) Uani 1 1 d . . . . .
H1A H 0.9867 0.1117 0.3993 0.079 Uiso 1 1 calc R U . . .
C2 C 0.7924(7) 0.2169(2) 0.2954(3) 0.0418(8) Uani 1 1 d . . . . .
C3 C 0.7248(8) 0.2637(2) 0.1901(3) 0.0459(9) Uani 1 1 d . . . . .
H3A H 0.7858 0.2474 0.1158 0.055 Uiso 1 1 calc R U . . .
C4 C 0.5530(7) 0.3376(2) 0.2149(2) 0.0403(8) Uani 1 1 d . . . . .
C5 C 0.4161(12) 0.4134(3) 0.1399(4) 0.0660(12) Uani 1 1 d . . . . .
H5A H 0.2259 0.4332 0.1686 0.099 Uiso 0.58(14) 1 calc R U P A 1
H5B H 0.3743 0.3916 0.0587 0.099 Uiso 0.58(14) 1 calc R U P A 1
H5C H 0.5577 0.4655 0.1427 0.099 Uiso 0.58(14) 1 calc R U P A 1
H5CX H 0.19(2) 0.416(7) 0.129(12) 0.07(3) Uiso 0.42(14) 1 d . . P A 2
H5BX H 0.494(16) 0.473(5) 0.175(6) 0.02(2) Uiso 0.42(14) 1 d . . P A 2
H5AX H 0.53(2) 0.409(5) 0.058(6) 0.03(3) Uiso 0.42(14) 1 d . . P A 2
C6 C 0.3697(7) 0.3953(2) 0.4040(3) 0.0435(8) Uani 1 1 d . . . . .
H6A H 0.2737 0.3600 0.4640 0.052 Uiso 1 1 calc R U . . .
H6B H 0.2063 0.4273 0.3535 0.052 Uiso 1 1 calc R U . . .
C7 C 0.5820(7) 0.4659(2) 0.4642(3) 0.0385(8) Uani 1 1 d . . . . .
H7B H 0.682(7) 0.501(2) 0.408(3) 0.044(8) Uiso 1 1 d . . . . .
H7A H 0.742(9) 0.440(2) 0.513(3) 0.056(10) Uiso 1 1 d . . . . .

loop_
_atom_site_aniso_label
_atom_site_aniso_U_11
_atom_site_aniso_U_22
_atom_site_aniso_U_33
_atom_site_aniso_U_23
_atom_site_aniso_U_13
_atom_site_aniso_U_12
O1 0.100(2) 0.068(2) 0.108(2) -0.0309(18) 0.019(2) 0.0285(18)
N1 0.0543(16) 0.0403(15) 0.0360(14) -0.0069(12) 0.0042(12) 0.0047(13)
N2 0.0381(14) 0.0377(15) 0.0375(13) -0.0112(11) 0.0072(11) 0.0003(12)
C1 0.080(3) 0.053(2) 0.065(2) -0.010(2) 0.008(2) 0.013(2)
C2 0.0473(18) 0.0386(17) 0.0399(16) -0.0131(14) 0.0064(14) 0.0009(15)
C3 0.057(2) 0.049(2) 0.0335(16) -0.0123(14) 0.0129(14) -0.0048(17)
C4 0.0442(17) 0.0386(18) 0.0384(16) -0.0042(13) 0.0052(13) -0.0061(15)
C5 0.078(3) 0.061(3) 0.057(2) 0.010(2) -0.004(2) 0.002(2)
C6 0.0346(16) 0.0446(19) 0.0530(18) -0.0157(15) 0.0128(14) -0.0016(14)
C7 0.0359(16) 0.0389(18) 0.0432(17) -0.0108(14) 0.0154(14) -0.0031(14)

loop_
_atom_type_symbol
_atom_type_description
_atom_type_scat_dispersion_real
_atom_type_scat_dispersion_imag
_atom_type_scat_source
C C 0.0033 0.0016 'International Tables Vol C Tables 4.2.6.8 and 6.1.1.4'
H H 0.0000 0.0000 'International Tables Vol C Tables 4.2.6.8 and 6.1.1.4'
N N 0.0061 0.0033 'International Tables Vol C Tables 4.2.6.8 and 6.1.1.4'
O O 0.0106 0.0060 'International Tables Vol C Tables 4.2.6.8 and 6.1.1.4'

loop_
_geom_angle_atom_site_label_1
_geom_angle_atom_site_label_2
_geom_angle_atom_site_label_3
_geom_angle
_geom_angle_site_symmetry_1
_geom_angle_site_symmetry_3
C2 N1 N2 104.2(2) . .
N1 N2 C4 112.9(2) . .
N1 N2 C6 119.4(2) . .
C4 N2 C6 127.6(3) . .
O1 C1 C2 125.7(4) . .
O1 C1 H1A 117.2 . .
C2 C1 H1A 117.2 . .
N1 C2 C3 111.5(3) . .
N1 C2 C1 118.6(3) . .
C3 C2 C1 129.9(3) . .
C4 C3 C2 105.9(3) . .
C4 C3 H3A 127.0 . .
C2 C3 H3A 127.0 . .
C3 C4 N2 105.4(3) . .
C3 C4 C5 131.6(3) . .
N2 C4 C5 123.0(3) . .
C4 C5 H5A 109.5 . .
C4 C5 H5B 109.5 . .
H5A C5 H5B 109.5 . .
C4 C5 H5C 109.5 . .
H5A C5 H5C 109.5 . .
H5B C5 H5C 109.5 . .
C4 C5 H5CX 116(6) . .
C4 C5 H5BX 108(3) . .
H5CX C5 H5BX 109(7) . .
C4 C5 H5AX 105(3) . .
H5CX C5 H5AX 116(7) . .
H5BX C5 H5AX 102(5) . .
N2 C6 C7 112.4(2) . .
N2 C6 H6A 109.1 . .
C7 C6 H6A 109.1 . .
N2 C6 H6B 109.1 . .
C7 C6 H6B 109.1 . .
H6A C6 H6B 107.8 . .
C6 C7 C7 112.3(3) . 3_666
C6 C7 H7B 110.9(18) . .
C7 C7 H7B 107.6(19) 3_666 .
C6 C7 H7A 113(2) . .
C7 C7 H7A 108(2) 3_666 .
H7B C7 H7A 104(3) . .

loop_
_geom_bond_atom_site_label_1
_geom_bond_atom_site_label_2
_geom_bond_distance
_geom_bond_site_symmetry_2
O1 C1 1.195(4) .
N1 C2 1.332(4) .
N1 N2 1.337(3) .
N2 C4 1.364(4) .
N2 C6 1.462(4) .
C1 C2 1.449(5) .
C1 H1A 0.9500 .
C2 C3 1.388(4) .
C3 C4 1.363(4) .
C3 H3A 0.9500 .
C4 C5 1.483(5) .
C5 H5A 0.9800 .
C5 H5B 0.9800 .
C5 H5C 0.9800 .
C5 H5CX 0.99(11) .
C5 H5BX 1.00(7) .
C5 H5AX 1.12(8) .
C6 C7 1.505(4) .
C6 H6A 0.9900 .
C6 H6B 0.9900 .
C7 C7 1.519(6) 3_666
C7 H7B 0.97(3) .
C7 H7A 0.93(4) .

loop_
_geom_torsion_atom_site_label_1
_geom_torsion_atom_site_label_2
_geom_torsion_atom_site_label_3
_geom_torsion_atom_site_label_4
_geom_torsion
_geom_torsion_site_symmetry_1
_geom_torsion_site_symmetry_2
_geom_torsion_site_symmetry_3
_geom_torsion_site_symmetry_4
C2 N1 N2 C4 -0.5(3) . . . .
C2 N1 N2 C6 -178.2(2) . . . .
N2 N1 C2 C3 0.3(3) . . . .
N2 N1 C2 C1 -178.5(3) . . . .
O1 C1 C2 N1 177.8(4) . . . .
O1 C1 C2 C3 -0.7(7) . . . .
N1 C2 C3 C4 0.0(4) . . . .
C1 C2 C3 C4 178.7(3) . . . .
C2 C3 C4 N2 -0.3(3) . . . .
C2 C3 C4 C5 179.0(4) . . . .
N1 N2 C4 C3 0.6(3) . . . .
C6 N2 C4 C3 178.0(3) . . . .
N1 N2 C4 C5 -178.9(3) . . . .
C6 N2 C4 C5 -1.5(5) . . . .
N1 N2 C6 C7 83.1(3) . . . .
C4 N2 C6 C7 -94.1(4) . . . .
N2 C6 C7 C7 178.2(4) . . . 3_666
